data_7245535
loop_
_publ_author_name
'Stoesser, Julian'
'Engelage, Elric'
'Huber, Stefan'

_publ_section_title
;
 Co-crystallization studies of the syn- and anti-atropisomers of
 triphenyl-based perfluorinated halogen bond donors with halides
;
_journal_name_full CrystEngComm
_journal_paper_doi 10.1039/D2CE00973K
_journal_year 2022
_chemical_formula_sum 'C8.18 H3.27 F4.36 I0.91 N0.55 O0'
_chemical_formula_weight 307.48
_space_group_crystal_system monoclinic
_space_group_IT_number 14
_space_group_name_Hall '-P 2yn'
_space_group_name_H-M_alt 'P 1 21/n 1'
_atom_sites_solution_hydrogens geom
_audit_creation_method SHELXL-2017/1
_audit_update_record
;
2022-08-27 deposited with the CCDC.	2022-09-16 downloaded from the CCDC.
;
_cell_angle_alpha 90
_cell_angle_beta 91.808(3)
_cell_angle_gamma 90
_cell_formula_units_Z 22
_cell_length_a 7.3349(2)
_cell_length_b 33.8687(19)
_cell_length_c 20.5960(8)
_cell_measurement_reflns_used 8988
_cell_measurement_temperature 170(2)
_cell_measurement_theta_max 66.5
_cell_measurement_theta_min 3.4
_cell_volume 5114.0(4)
_computing_cell_refinement 'CrysAlisPro 1.171.39.16b (Rigaku OD, 2015)'
_computing_data_collection 'CrysAlisPro 1.171.39.16b (Rigaku OD, 2015)'
_computing_data_reduction 'CrysAlisPro 1.171.39.16b (Rigaku OD, 2015)'
_computing_molecular_graphics 'Diamond 4, Mercury'
_computing_structure_refinement 'SHELXL-2017/1 (Sheldrick, 2017)'
_computing_structure_solution 'ShelXT, shelXle'
_diffrn_ambient_environment N~2~
_diffrn_ambient_temperature 170.0(7)
_diffrn_detector 'CCD plate'
_diffrn_detector_area_resol_mean 10.4409
_diffrn_detector_type Atlas
_diffrn_measured_fraction_theta_full 0.997
_diffrn_measured_fraction_theta_max 0.997
_diffrn_measurement_device 'four-circle diffractometer'
_diffrn_measurement_device_type 'SuperNova, Single source at offset/far, Atlas'
_diffrn_radiation_monochromator mirror
_diffrn_radiation_probe x-ray
_diffrn_radiation_type 'Cu K\a'
_diffrn_radiation_wavelength 1.54184
_diffrn_reflns_av_R_equivalents 0.0502
_diffrn_reflns_av_unetI/netI 0.0481
_diffrn_reflns_Laue_measured_fraction_full 0.997
_diffrn_reflns_Laue_measured_fraction_max 0.997
_diffrn_reflns_limit_h_max 8
_diffrn_reflns_limit_h_min -8
_diffrn_reflns_limit_k_max 40
_diffrn_reflns_limit_k_min -40
_diffrn_reflns_limit_l_max 24
_diffrn_reflns_limit_l_min -23
_diffrn_reflns_number 29426
_diffrn_reflns_point_group_measured_fraction_full 0.997
_diffrn_reflns_point_group_measured_fraction_max 0.997
_diffrn_reflns_theta_full 66.500
_diffrn_reflns_theta_max 66.500
_diffrn_reflns_theta_min 3.379
_diffrn_source 'micro-focus sealed X-ray tube'
_diffrn_source_type 'SuperNova (Cu) X-ray Source'
_exptl_absorpt_coefficient_mu 25.032
_exptl_absorpt_correction_T_max 0.29134
_exptl_absorpt_correction_T_min 0.20281
_exptl_absorpt_correction_type sphere
_exptl_absorpt_process_details
;
CrysAlisPro 1.171.39.16b (Rigaku Oxford Diffraction, 2015)
Spherical absorption correction
 using equivalent radius and absorption coefficient.
Empirical absorption correction using spherical harmonics,
 implemented in SCALE3 ABSPACK scaling algorithm.
;
_exptl_crystal_colour colorless
_exptl_crystal_density_diffrn 2.196
_exptl_crystal_density_meas ?
_exptl_crystal_description needle
_exptl_crystal_F_000 3160
_exptl_crystal_size_max 1.004
_exptl_crystal_size_mid 0.054
_exptl_crystal_size_min 0.035
_exptl_crystal_size_rad 0.044
_refine_diff_density_max 0.961
_refine_diff_density_min -0.773
_refine_diff_density_rms 0.102
_refine_ls_extinction_method none
_refine_ls_goodness_of_fit_ref 1.032
_refine_ls_hydrogen_treatment constr
_refine_ls_matrix_type full
_refine_ls_number_parameters 725
_refine_ls_number_reflns 8988
_refine_ls_number_restraints 0
_refine_ls_restrained_S_all 1.032
_refine_ls_R_factor_all 0.0475
_refine_ls_R_factor_gt 0.0337
_refine_ls_shift/su_max 0.002
_refine_ls_shift/su_mean 0.000
_refine_ls_structure_factor_coef Fsqd
_refine_ls_weighting_details 'w=1/[\s^2^(Fo^2^)+(0.0279P)^2^] where P=(Fo^2^+2Fc^2^)/3'
_refine_ls_weighting_scheme calc
_refine_ls_wR_factor_gt 0.0726
_refine_ls_wR_factor_ref 0.0802
_reflns_Friedel_coverage 0.000
_reflns_number_gt 7186
_reflns_number_total 8988
_reflns_threshold_expression 'I > 2\s(I)'
_cod_data_source_file d2ce00973k2.cif
_cod_data_source_block syn-p-1-TDAI
_cod_depositor_comments
;
The following automatic conversions were performed:

data item '_exptl_crystal_density_meas' value 'not measured' was
changed to '?' -- the value is perceived as not measured.

Automatic conversion script
Id: cif_fix_values 7556 2019-12-06 15:28:31Z antanas 
;
_cod_original_sg_symbol_H-M 'P 21/n'
_cod_database_code 7245535
_shelx_shelxl_version_number 2017/1
_shelx_space_group_comment
;
The symmetry employed for this shelxl refinement is uniquely defined
by the following loop, which should always be used as a source of
symmetry information in preference to the above space-group names.
They are only intended as comments.
;
_oxdiff_exptl_absorpt_empirical_full_min 0.601
_oxdiff_exptl_absorpt_empirical_full_max 2.009
_oxdiff_exptl_absorpt_empirical_details
;
Empirical correction (ABSPACK) includes:
- Absorption correction using spherical harmonics
- Frame scaling
- Detector area scaling
;

loop_
_space_group_symop_operation_xyz
'x, y, z'
'-x+1/2, y+1/2, -z+1/2'
'-x, -y, -z'
'x-1/2, -y-1/2, z-1/2'

loop_
_atom_site_label
_atom_site_type_symbol
_atom_site_fract_x
_atom_site_fract_y
_atom_site_fract_z
_atom_site_U_iso_or_equiv
_atom_site_adp_type
_atom_site_occupancy
_atom_site_site_symmetry_order
_atom_site_calc_flag
_atom_site_refinement_flags_posn
_atom_site_refinement_flags_adp
_atom_site_refinement_flags_occupancy
_atom_site_disorder_assembly
_atom_site_disorder_group
I2 I 0.85027(5) 0.66558(2) 0.27581(2) 0.04721(9) Uani 1 1 d . . . . .
F5 F 1.2004(4) 0.58883(13) 0.06038(17) 0.0603(10) Uani 1 1 d . . . . .
F6 F 1.2113(4) 0.56958(11) 0.18715(16) 0.0518(8) Uani 1 1 d . . . . .
F7 F 0.5697(4) 0.61135(10) 0.06981(15) 0.0432(7) Uani 1 1 d . . . . .
F8 F 0.5820(4) 0.59347(9) 0.19676(14) 0.0384(6) Uani 1 1 d . . . . .
F9 F 0.9636(5) 0.50765(9) 0.25242(16) 0.0520(8) Uani 1 1 d . . . . .
F10 F 0.9825(6) 0.49531(11) 0.38162(19) 0.0622(9) Uani 1 1 d . . . . .
F11 F 0.9282(6) 0.55595(14) 0.46358(18) 0.0704(11) Uani 1 1 d . . . . .
F12 F 0.8616(6) 0.62917(13) 0.41776(18) 0.0727(11) Uani 1 1 d . . . . .
I1A^a I 0.8511(5) 0.69398(10) 0.04637(18) 0.0455(3) Uani 0.320(6) 1 d . . P A 1
F1A^a F 0.840(5) 0.7176(7) -0.0850(13) 0.064(5) Uani 0.320(6) 1 d . . P A 1
F2A^a F 0.858(4) 0.6700(8) -0.1870(13) 0.070(5) Uani 0.320(6) 1 d . . P A 1
F3A^a F 0.893(5) 0.5919(7) -0.1741(12) 0.078(6) Uani 0.320(6) 1 d . . P A 1
F4A^a F 0.917(5) 0.5606(8) -0.0575(12) 0.061(5) Uani 0.320(6) 1 d . . P A 1
C10A^a C 0.858(5) 0.6610(12) -0.0091(12) 0.0564(10) Uani 0.320(6) 1 d . . P A 1
C11A^a C 0.856(3) 0.6786(9) -0.0686(11) 0.0564(10) Uani 0.320(6) 1 d . . P A 1
C12A^a C 0.875(3) 0.6583(9) -0.1222(12) 0.0564(10) Uani 0.320(6) 1 d . . P A 1
C13A^a C 0.883(3) 0.6180(9) -0.1278(10) 0.0564(10) Uani 0.320(6) 1 d . . P A 1
C14A^a C 0.894(4) 0.5986(10) -0.0659(13) 0.0564(10) Uani 0.320(6) 1 d . . P A 1
C15A^a C 0.8808(8) 0.6165(2) -0.0051(3) 0.0564(10) Uani 0.320(6) 1 d . . P A 1
I1B^b I 0.8453(2) 0.70003(6) 0.06402(13) 0.0455(3) Uani 0.680(6) 1 d . . P A 2
F1B^b F 0.842(2) 0.7025(4) -0.1011(8) 0.098(4) Uani 0.680(6) 1 d . . P A 2
F2B^b F 0.874(2) 0.6499(6) -0.1960(6) 0.125(7) Uani 0.680(6) 1 d . . P A 2
F3B^b F 0.914(2) 0.5716(5) -0.1662(6) 0.111(5) Uani 0.680(6) 1 d . . P A 2
F4B^b F 0.916(2) 0.5484(4) -0.0415(5) 0.069(3) Uani 0.680(6) 1 d . . P A 2
C10B^b C 0.862(2) 0.6556(6) -0.0200(5) 0.0564(10) Uani 0.680(6) 1 d . . P A 2
C11B^b C 0.8598(14) 0.6666(4) -0.0847(5) 0.0564(10) Uani 0.680(6) 1 d . . P A 2
C12B^b C 0.8737(14) 0.6404(5) -0.1342(5) 0.0564(10) Uani 0.680(6) 1 d . . P A 2
C13B^b C 0.8965(14) 0.6011(4) -0.1188(5) 0.0564(10) Uani 0.680(6) 1 d . . P A 2
C14B^b C 0.8989(17) 0.5884(5) -0.0537(6) 0.0564(10) Uani 0.680(6) 1 d . . P A 2
C15B^b C 0.8808(8) 0.6165(2) -0.0051(3) 0.0564(10) Uani 0.680(6) 1 d . . P A 2
C16 C 0.8856(7) 0.60116(16) 0.0621(2) 0.0378(11) Uani 1 1 d . . . . .
C17 C 1.0456(7) 0.58913(17) 0.0934(3) 0.0399(11) Uani 1 1 d . . . . .
C18 C 1.0514(7) 0.57959(16) 0.1582(2) 0.0369(11) Uani 1 1 d . . . . .
C19 C 0.8987(6) 0.58155(14) 0.1955(2) 0.0327(10) Uani 1 1 d . . . . .
C20 C 0.7361(6) 0.59142(14) 0.1634(2) 0.0322(10) Uani 1 1 d . . . . .
C21 C 0.7302(6) 0.60098(14) 0.0983(2) 0.0344(10) Uani 1 1 d . . . . .
C22 C 0.9057(6) 0.57537(14) 0.2662(2) 0.0328(10) Uani 1 1 d . . . . .
C23 C 0.8810(7) 0.60697(15) 0.3098(3) 0.0377(11) Uani 1 1 d . . . . .
C24 C 0.8867(8) 0.59989(19) 0.3753(3) 0.0488(14) Uani 1 1 d . . . . .
C25 C 0.9201(8) 0.5623(2) 0.4000(3) 0.0477(13) Uani 1 1 d . . . . .
C26 C 0.9473(8) 0.53143(17) 0.3579(3) 0.0458(13) Uani 1 1 d . . . . .
C27 C 0.9392(7) 0.53799(15) 0.2919(3) 0.0384(11) Uani 1 1 d . . . . .
N1 N 0.1724(6) 0.21585(14) 0.3274(2) 0.0440(10) Uani 1 1 d . . . . .
N2 N 0.1846(6) 0.31569(12) 0.3978(2) 0.0380(9) Uani 1 1 d . . . . .
N3 N 0.1653(8) 0.23078(15) 0.5057(2) 0.0528(12) Uani 1 1 d . . . . .
C1 C 0.1730(6) 0.23926(15) 0.3794(3) 0.0345(10) Uani 1 1 d . . . . .
C2 C 0.1771(6) 0.27681(14) 0.4047(2) 0.0321(10) Uani 1 1 d . . . . .
C3 C 0.1701(7) 0.24500(15) 0.4454(3) 0.0366(10) Uani 1 1 d . . . . .
C4 C 0.1542(9) 0.17374(17) 0.3348(3) 0.0562(15) Uani 1 1 d . . . . .
H4A H 0.172018 0.166668 0.380664 0.084 Uiso 1 1 calc R U . . .
H4AB H 0.246102 0.160356 0.309148 0.084 Uiso 1 1 calc R U . . .
H4AC H 0.032102 0.165542 0.319480 0.084 Uiso 1 1 calc R U . . .
C5 C 0.1749(8) 0.23138(18) 0.2626(3) 0.0476(13) Uani 1 1 d . . . . .
H5A H 0.215614 0.258931 0.264050 0.071 Uiso 1 1 calc R U . . .
H5AB H 0.051978 0.230002 0.242675 0.071 Uiso 1 1 calc R U . . .
H5AC H 0.258893 0.215797 0.236808 0.071 Uiso 1 1 calc R U . . .
C6 C 0.1749(9) 0.33329(17) 0.3333(3) 0.0482(13) Uani 1 1 d . . . . .
H6A H 0.285174 0.326556 0.309993 0.072 Uiso 1 1 calc R U . . .
H6AB H 0.165433 0.362052 0.337173 0.072 Uiso 1 1 calc R U . . .
H6AC H 0.067511 0.323119 0.309171 0.072 Uiso 1 1 calc R U . . .
C7 C 0.1919(7) 0.34036(15) 0.4553(3) 0.0384(11) Uani 1 1 d . . . . .
H7A H 0.275892 0.328673 0.487890 0.058 Uiso 1 1 calc R U . . .
H7AB H 0.069865 0.342308 0.473066 0.058 Uiso 1 1 calc R U . . .
H7AC H 0.234953 0.366776 0.443851 0.058 Uiso 1 1 calc R U . . .
C8 C 0.1530(14) 0.2575(2) 0.5603(3) 0.082(3) Uani 1 1 d . . . . .
H8A H 0.275013 0.267161 0.572674 0.123 Uiso 1 1 calc R U . . .
H8AB H 0.101200 0.243473 0.597032 0.123 Uiso 1 1 calc R U . . .
H8AC H 0.074351 0.279811 0.547992 0.123 Uiso 1 1 calc R U . . .
C9 C 0.1525(8) 0.18903(17) 0.5185(3) 0.0515(14) Uani 1 1 d . . . . .
H9A H 0.026980 0.182380 0.529256 0.077 Uiso 1 1 calc R U . . .
H9AB H 0.234984 0.182108 0.555158 0.077 Uiso 1 1 calc R U . . .
H9AC H 0.187005 0.174232 0.479933 0.077 Uiso 1 1 calc R U . . .
I3 I 0.67667(4) 0.32323(2) 0.43797(2) 0.04083(9) Uani 1 1 d . . . . .
I4 I 0.62993(5) 0.35249(2) 0.21501(2) 0.03951(8) Uani 1 1 d . . . . .
F13 F 0.6849(5) 0.31638(10) 0.59191(19) 0.0622(9) Uani 1 1 d . . . . .
F14 F 0.6435(6) 0.36916(13) 0.68707(17) 0.0666(10) Uani 1 1 d . . . . .
F15 F 0.5917(6) 0.44649(12) 0.65954(17) 0.0678(10) Uani 1 1 d . . . . .
F16 F 0.5867(6) 0.47107(9) 0.53566(16) 0.0571(9) Uani 1 1 d . . . . .
F17 F 0.9349(4) 0.40731(9) 0.41566(14) 0.0418(6) Uani 1 1 d . . . . .
F18 F 0.9108(4) 0.42227(9) 0.28913(14) 0.0407(6) Uani 1 1 d . . . . .
F19 F 0.3139(4) 0.43826(9) 0.43463(14) 0.0417(7) Uani 1 1 d . . . . .
F20 F 0.2900(4) 0.45390(10) 0.30747(15) 0.0451(7) Uani 1 1 d . . . . .
F21 F 0.5370(5) 0.51107(9) 0.23616(14) 0.0484(8) Uani 1 1 d . . . . .
F22 F 0.4989(6) 0.52204(10) 0.10728(16) 0.0603(10) Uani 1 1 d . . . . .
F23 F 0.5253(7) 0.45976(11) 0.02531(16) 0.0719(12) Uani 1 1 d . . . . .
F24 F 0.5875(6) 0.38729(10) 0.07200(16) 0.0648(10) Uani 1 1 d . . . . .
C28 C 0.6578(6) 0.36629(14) 0.5118(2) 0.0339(10) Uani 1 1 d . . . . .
C29 C 0.6605(8) 0.35472(15) 0.5753(3) 0.0433(12) Uani 1 1 d . . . . .
C30 C 0.6383(8) 0.38121(19) 0.6258(3) 0.0478(13) Uani 1 1 d . . . . .
C31 C 0.6121(8) 0.42053(19) 0.6115(3) 0.0468(13) Uani 1 1 d . . . . .
C32 C 0.6098(8) 0.43245(15) 0.5480(2) 0.0392(11) Uani 1 1 d . . . . .
C33 C 0.6309(6) 0.40660(15) 0.4965(2) 0.0329(10) Uani 1 1 d . . . . .
C34 C 0.6232(6) 0.42085(13) 0.4287(2) 0.0301(9) Uani 1 1 d . . . . .
C35 C 0.4621(7) 0.43457(13) 0.3992(2) 0.0321(10) Uani 1 1 d . . . . .
C36 C 0.4511(7) 0.44268(14) 0.3339(2) 0.0330(10) Uani 1 1 d . . . . .
C37 C 0.5987(7) 0.43786(14) 0.2942(2) 0.0322(10) Uani 1 1 d . . . . .
C38 C 0.7622(6) 0.42633(14) 0.3243(2) 0.0319(10) Uani 1 1 d . . . . .
C39 C 0.7737(6) 0.41854(14) 0.3900(2) 0.0316(10) Uani 1 1 d . . . . .
C40 C 0.5801(7) 0.44300(14) 0.2236(2) 0.0335(10) Uani 1 1 d . . . . .
C41 C 0.5485(7) 0.47962(15) 0.1971(2) 0.0372(11) Uani 1 1 d . . . . .
C42 C 0.5292(8) 0.48613(15) 0.1311(3) 0.0435(12) Uani 1 1 d . . . . .
C43 C 0.5433(9) 0.45433(16) 0.0893(3) 0.0469(13) Uani 1 1 d . . . . .
C44 C 0.5779(8) 0.41729(16) 0.1147(3) 0.0443(12) Uani 1 1 d . . . . .
C45 C 0.5940(7) 0.41044(15) 0.1801(2) 0.0368(10) Uani 1 1 d . . . . .
I5 I 0.67940(5) 0.26064(2) 0.30264(2) 0.05029(10) Uani 1 1 d . . . . .

loop_
_atom_site_aniso_label
_atom_site_aniso_U_11
_atom_site_aniso_U_22
_atom_site_aniso_U_33
_atom_site_aniso_U_23
_atom_site_aniso_U_13
_atom_site_aniso_U_12
I2 0.05336(19) 0.03311(17) 0.0552(2) -0.01186(14) 0.00163(15) -0.00008(14)
F5 0.0392(16) 0.101(3) 0.0409(18) -0.0034(18) 0.0132(14) 0.0027(17)
F6 0.0355(15) 0.076(2) 0.0439(17) 0.0012(16) 0.0010(13) 0.0094(14)
F7 0.0366(14) 0.0547(19) 0.0384(15) 0.0030(13) 0.0007(12) 0.0026(13)
F8 0.0368(14) 0.0412(16) 0.0378(15) 0.0006(12) 0.0101(12) 0.0025(12)
F9 0.075(2) 0.0351(16) 0.0448(18) -0.0034(13) -0.0058(16) 0.0091(15)
F10 0.082(2) 0.051(2) 0.053(2) 0.0142(16) -0.0080(18) -0.0078(18)
F11 0.086(3) 0.095(3) 0.0298(17) 0.0051(18) 0.0037(17) -0.010(2)
F12 0.103(3) 0.076(3) 0.0394(19) -0.0281(18) 0.0081(19) 0.006(2)
I1A^a 0.0510(2) 0.0384(5) 0.0470(9) 0.0029(5) -0.0001(5) -0.0038(3)
F1A^a 0.093(11) 0.056(11) 0.042(9) 0.015(7) -0.008(7) 0.010(10)
F2A^a 0.065(11) 0.110(14) 0.034(8) 0.003(8) 0.006(7) 0.001(10)
F3A^a 0.107(15) 0.101(15) 0.026(8) -0.014(9) 0.011(8) 0.023(12)
F4A^a 0.090(10) 0.068(15) 0.027(10) 0.014(7) 0.014(8) 0.001(10)
C10A^a 0.0488(13) 0.096(4) 0.0250(19) 0.0058(17) 0.0055(12) -0.0051(18)
C11A^a 0.0488(13) 0.096(4) 0.0250(19) 0.0058(17) 0.0055(12) -0.0051(18)
C12A^a 0.0488(13) 0.096(4) 0.0250(19) 0.0058(17) 0.0055(12) -0.0051(18)
C13A^a 0.0488(13) 0.096(4) 0.0250(19) 0.0058(17) 0.0055(12) -0.0051(18)
C14A^a 0.0488(13) 0.096(4) 0.0250(19) 0.0058(17) 0.0055(12) -0.0051(18)
C15A^a 0.0488(13) 0.096(4) 0.0250(19) 0.0058(17) 0.0055(12) -0.0051(18)
I1B^b 0.0510(2) 0.0384(5) 0.0470(9) 0.0029(5) -0.0001(5) -0.0038(3)
F1B^b 0.088(6) 0.119(12) 0.088(11) 0.064(8) 0.000(7) -0.006(9)
F2B^b 0.072(5) 0.27(2) 0.033(5) 0.045(9) 0.006(4) 0.025(11)
F3B^b 0.089(6) 0.207(16) 0.037(5) -0.034(9) 0.007(4) 0.019(11)
F4B^b 0.095(5) 0.076(8) 0.035(6) -0.015(4) 0.015(5) -0.001(6)
C10B^b 0.0488(13) 0.096(4) 0.0250(19) 0.0058(17) 0.0055(12) -0.0051(18)
C11B^b 0.0488(13) 0.096(4) 0.0250(19) 0.0058(17) 0.0055(12) -0.0051(18)
C12B^b 0.0488(13) 0.096(4) 0.0250(19) 0.0058(17) 0.0055(12) -0.0051(18)
C13B^b 0.0488(13) 0.096(4) 0.0250(19) 0.0058(17) 0.0055(12) -0.0051(18)
C14B^b 0.0488(13) 0.096(4) 0.0250(19) 0.0058(17) 0.0055(12) -0.0051(18)
C15B^b 0.0488(13) 0.096(4) 0.0250(19) 0.0058(17) 0.0055(12) -0.0051(18)
C16 0.042(3) 0.045(3) 0.027(2) -0.007(2) 0.003(2) -0.005(2)
C17 0.036(2) 0.050(3) 0.035(3) -0.008(2) 0.010(2) -0.004(2)
C18 0.036(2) 0.043(3) 0.031(3) -0.005(2) 0.002(2) 0.001(2)
C19 0.038(2) 0.030(2) 0.030(2) -0.0054(18) 0.0039(19) 0.0006(19)
C20 0.036(2) 0.028(2) 0.033(2) -0.0051(18) 0.0095(19) -0.0007(18)
C21 0.035(2) 0.035(3) 0.033(2) -0.0006(19) -0.0037(19) -0.0013(19)
C22 0.032(2) 0.033(2) 0.034(3) -0.0023(19) 0.0041(19) -0.0004(18)
C23 0.043(3) 0.035(3) 0.035(3) -0.010(2) 0.006(2) -0.001(2)
C24 0.050(3) 0.060(4) 0.036(3) -0.016(3) 0.004(2) -0.007(3)
C25 0.050(3) 0.069(4) 0.025(3) 0.001(2) 0.002(2) -0.012(3)
C26 0.050(3) 0.045(3) 0.042(3) 0.009(2) -0.002(2) -0.009(2)
C27 0.045(3) 0.037(3) 0.033(3) -0.005(2) 0.003(2) -0.002(2)
N1 0.055(3) 0.040(2) 0.037(2) -0.0101(19) 0.002(2) 0.000(2)
N2 0.053(2) 0.033(2) 0.029(2) 0.0015(16) 0.0029(18) -0.0018(18)
N3 0.086(4) 0.042(3) 0.031(2) 0.0045(19) 0.006(2) -0.007(2)
C1 0.035(2) 0.034(2) 0.034(3) -0.005(2) 0.0022(19) -0.0022(19)
C2 0.036(2) 0.033(2) 0.027(2) -0.0039(18) 0.0013(18) 0.0002(19)
C3 0.042(3) 0.029(2) 0.039(3) 0.000(2) -0.001(2) -0.0014(19)
C4 0.076(4) 0.038(3) 0.055(4) -0.013(3) 0.004(3) -0.008(3)
C5 0.051(3) 0.056(4) 0.036(3) -0.010(2) -0.001(2) 0.001(3)
C6 0.069(4) 0.039(3) 0.037(3) 0.010(2) 0.006(3) 0.004(3)
C7 0.045(3) 0.034(3) 0.036(3) -0.006(2) 0.000(2) 0.005(2)
C8 0.155(8) 0.059(4) 0.032(3) 0.005(3) 0.018(4) -0.007(5)
C9 0.058(3) 0.042(3) 0.054(3) 0.019(3) 0.002(3) -0.002(3)
I3 0.03904(16) 0.03042(16) 0.05317(19) -0.00658(13) 0.00367(13) 0.00039(12)
I4 0.05278(18) 0.02852(15) 0.03725(16) -0.00189(12) 0.00172(13) 0.00163(13)
F13 0.083(2) 0.044(2) 0.059(2) 0.0206(16) -0.0032(19) 0.0049(17)
F14 0.091(3) 0.079(3) 0.0304(17) 0.0198(17) 0.0056(17) 0.007(2)
F15 0.097(3) 0.075(3) 0.0316(17) -0.0123(16) 0.0045(17) 0.019(2)
F16 0.098(3) 0.0330(17) 0.0400(17) -0.0048(13) 0.0005(17) 0.0150(16)
F17 0.0353(14) 0.0535(18) 0.0363(15) 0.0028(13) -0.0013(12) 0.0051(12)
F18 0.0377(14) 0.0516(18) 0.0333(15) -0.0002(12) 0.0081(12) 0.0017(12)
F19 0.0424(15) 0.0461(17) 0.0373(15) 0.0029(12) 0.0113(12) 0.0069(13)
F20 0.0392(15) 0.0593(19) 0.0364(15) 0.0053(13) -0.0034(12) 0.0108(13)
F21 0.083(2) 0.0320(15) 0.0299(14) -0.0070(12) 0.0005(14) 0.0064(15)
F22 0.113(3) 0.0339(17) 0.0343(16) 0.0028(13) 0.0002(18) 0.0089(18)
F23 0.141(4) 0.051(2) 0.0232(16) 0.0010(14) 0.0014(19) 0.011(2)
F24 0.123(3) 0.0389(18) 0.0320(16) -0.0112(13) -0.0016(19) 0.0111(19)
C28 0.035(2) 0.032(2) 0.034(2) -0.0043(19) 0.0030(19) -0.0012(19)
C29 0.050(3) 0.031(3) 0.048(3) 0.011(2) 0.002(2) -0.001(2)
C30 0.050(3) 0.063(4) 0.031(3) 0.012(2) 0.009(2) 0.007(3)
C31 0.053(3) 0.056(3) 0.032(3) -0.006(2) 0.004(2) 0.003(3)
C32 0.056(3) 0.036(3) 0.026(2) -0.0035(19) 0.004(2) 0.001(2)
C33 0.035(2) 0.035(2) 0.029(2) 0.0003(19) 0.0015(18) 0.0019(19)
C34 0.040(2) 0.024(2) 0.026(2) -0.0025(17) 0.0045(19) -0.0021(18)
C35 0.040(2) 0.027(2) 0.029(2) -0.0041(18) 0.0062(19) -0.0002(19)
C36 0.039(2) 0.030(2) 0.030(2) -0.0019(18) -0.0011(19) 0.0023(19)
C37 0.045(3) 0.026(2) 0.026(2) -0.0022(17) 0.0018(19) 0.0010(19)
C38 0.035(2) 0.034(2) 0.026(2) -0.0040(18) 0.0062(19) 0.0013(19)
C39 0.034(2) 0.032(2) 0.029(2) -0.0027(18) 0.0004(18) 0.0001(19)
C40 0.043(3) 0.031(2) 0.027(2) -0.0019(18) -0.0002(19) 0.001(2)
C41 0.054(3) 0.032(3) 0.026(2) -0.0080(19) 0.002(2) -0.001(2)
C42 0.070(3) 0.032(3) 0.029(3) 0.002(2) 0.003(2) 0.002(2)
C43 0.079(4) 0.038(3) 0.023(2) -0.004(2) 0.000(2) 0.005(3)
C44 0.069(4) 0.036(3) 0.027(3) -0.008(2) -0.001(2) 0.006(2)
C45 0.046(3) 0.034(3) 0.031(3) -0.0001(19) 0.002(2) 0.000(2)
I5 0.04917(18) 0.03127(17) 0.0704(2) -0.00877(15) 0.00191(16) 0.00168(14)

loop_
_atom_type_symbol
_atom_type_description
_atom_type_scat_dispersion_real
_atom_type_scat_dispersion_imag
_atom_type_scat_source
C C 0.0181 0.0091 'International Tables Vol C Tables 4.2.6.8 and 6.1.1.4'
H H 0.0000 0.0000 'International Tables Vol C Tables 4.2.6.8 and 6.1.1.4'
N N 0.0311 0.0180 'International Tables Vol C Tables 4.2.6.8 and 6.1.1.4'
O O 0.0492 0.0322 'International Tables Vol C Tables 4.2.6.8 and 6.1.1.4'
I I -0.3257 6.8362 'International Tables Vol C Tables 4.2.6.8 and 6.1.1.4'
F F 0.0727 0.0534 'International Tables Vol C Tables 4.2.6.8 and 6.1.1.4'

loop_
_geom_angle_atom_site_label_1
_geom_angle_atom_site_label_2
_geom_angle_atom_site_label_3
_geom_angle
_geom_angle_site_symmetry_1
_geom_angle_site_symmetry_3
_geom_angle_publ_flag
C10A^a I1A^a C11A^a 31.9(15) . . ?
C11A^a C10A^a C15A^a 119(2) . . ?
C11A^a C10A^a I1A^a 110(3) . . ?
C15A^a C10A^a I1A^a 131(2) . . ?
C12A^a C11A^a C10A^a 122(3) . . ?
C12A^a C11A^a F1A^a 108(3) . . ?
C10A^a C11A^a F1A^a 130(2) . . ?
C12A^a C11A^a I1A^a 160(2) . . ?
C10A^a C11A^a I1A^a 38.3(16) . . ?
F1A^a C11A^a I1A^a 91.8(15) . . ?
C11A^a C12A^a F2A^a 130(3) . . ?
C11A^a C12A^a C13A^a 127(3) . . ?
F2A^a C12A^a C13A^a 102(2) . . ?
F3A^a C13A^a C12A^a 138(2) . . ?
F3A^a C13A^a C14A^a 110(3) . . ?
C12A^a C13A^a C14A^a 112(2) . . ?
F4A^a C14A^a C15A^a 108.7(19) . . ?
F4A^a C14A^a C13A^a 125(3) . . ?
C15A^a C14A^a C13A^a 126(3) . . ?
C14A^a C15A^a C10A^a 113.2(15) . . ?
C14A^a C15A^a C16 133.3(13) . . ?
C10A^a C15A^a C16 113.5(10) . . ?
C11B^b C10B^b C15B^b 118.4(11) . . ?
C11B^b C10B^b I1B^b 123.3(12) . . ?
C15B^b C10B^b I1B^b 118.2(8) . . ?
F1B^b C11B^b C12B^b 115.8(13) . . ?
F1B^b C11B^b C10B^b 120.9(13) . . ?
C12B^b C11B^b C10B^b 123.3(13) . . ?
F2B^b C12B^b C11B^b 124.8(15) . . ?
F2B^b C12B^b C13B^b 117.1(13) . . ?
C11B^b C12B^b C13B^b 118.1(10) . . ?
C12B^b C13B^b C14B^b 120.7(11) . . ?
C12B^b C13B^b F3B^b 122.7(10) . . ?
C14B^b C13B^b F3B^b 116.6(13) . . ?
F4B^b C14B^b C15B^b 123.4(9) . . ?
F4B^b C14B^b C13B^b 118.0(14) . . ?
C15B^b C14B^b C13B^b 118.6(13) . . ?
C14B^b C15B^b C10B^b 120.9(8) . . ?
C14B^b C15B^b C16 115.6(8) . . ?
C10B^b C15B^b C16 123.4(7) . . ?
C17 C16 C21 116.7(5) . . ?
C17 C16 C15B^b 122.3(5) . . ?
C21 C16 C15B^b 120.8(5) . . ?
C17 C16 C15A^a 122.3(5) . . ?
C21 C16 C15A^a 120.8(5) . . ?
F5 C17 C18 119.3(5) . . ?
F5 C17 C16 119.1(5) . . ?
C18 C17 C16 121.5(5) . . ?
F6 C18 C17 119.4(4) . . ?
F6 C18 C19 118.6(5) . . ?
C17 C18 C19 122.0(5) . . ?
C18 C19 C20 116.6(5) . . ?
C18 C19 C22 122.8(5) . . ?
C20 C19 C22 120.6(4) . . ?
F8 C20 C21 118.9(4) . . ?
F8 C20 C19 119.6(4) . . ?
C21 C20 C19 121.4(4) . . ?
F7 C21 C20 119.1(4) . . ?
F7 C21 C16 119.2(5) . . ?
C20 C21 C16 121.6(5) . . ?
C27 C22 C23 118.1(5) . . ?
C27 C22 C19 120.5(4) . . ?
C23 C22 C19 121.4(5) . . ?
C24 C23 C22 119.6(5) . . ?
C24 C23 I2 119.3(4) . . ?
C22 C23 I2 121.0(4) . . ?
F12 C24 C23 120.9(6) . . ?
F12 C24 C25 117.7(5) . . ?
C23 C24 C25 121.4(5) . . ?
F11 C25 C26 119.6(6) . . ?
F11 C25 C24 120.8(6) . . ?
C26 C25 C24 119.6(5) . . ?
F10 C26 C25 119.7(5) . . ?
F10 C26 C27 120.6(5) . . ?
C25 C26 C27 119.7(5) . . ?
F9 C27 C26 118.6(5) . . ?
F9 C27 C22 119.8(5) . . ?
C26 C27 C22 121.7(5) . . ?
C1 N1 C5 122.0(5) . . ?
C1 N1 C4 120.1(5) . . ?
C5 N1 C4 117.7(5) . . ?
C2 N2 C7 119.1(4) . . ?
C2 N2 C6 120.2(4) . . ?
C7 N2 C6 120.6(4) . . ?
C3 N3 C9 121.9(5) . . ?
C3 N3 C8 120.1(5) . . ?
C9 N3 C8 117.7(5) . . ?
N1 C1 C2 148.7(5) . . ?
N1 C1 C3 151.6(5) . . ?
C2 C1 C3 59.7(4) . . ?
N2 C2 C3 148.2(5) . . ?
N2 C2 C1 151.6(5) . . ?
C3 C2 C1 60.2(4) . . ?
N3 C3 C2 149.2(5) . . ?
N3 C3 C1 150.7(5) . . ?
C2 C3 C1 60.1(4) . . ?
N1 C4 H4A 109.5 . . ?
N1 C4 H4AB 109.5 . . ?
H4A C4 H4AB 109.5 . . ?
N1 C4 H4AC 109.5 . . ?
H4A C4 H4AC 109.5 . . ?
H4AB C4 H4AC 109.5 . . ?
N1 C5 H5A 109.5 . . ?
N1 C5 H5AB 109.5 . . ?
H5A C5 H5AB 109.5 . . ?
N1 C5 H5AC 109.5 . . ?
H5A C5 H5AC 109.5 . . ?
H5AB C5 H5AC 109.5 . . ?
N2 C6 H6A 109.5 . . ?
N2 C6 H6AB 109.5 . . ?
H6A C6 H6AB 109.5 . . ?
N2 C6 H6AC 109.5 . . ?
H6A C6 H6AC 109.5 . . ?
H6AB C6 H6AC 109.5 . . ?
N2 C7 H7A 109.5 . . ?
N2 C7 H7AB 109.5 . . ?
H7A C7 H7AB 109.5 . . ?
N2 C7 H7AC 109.5 . . ?
H7A C7 H7AC 109.5 . . ?
H7AB C7 H7AC 109.5 . . ?
N3 C8 H8A 109.5 . . ?
N3 C8 H8AB 109.5 . . ?
H8A C8 H8AB 109.5 . . ?
N3 C8 H8AC 109.5 . . ?
H8A C8 H8AC 109.5 . . ?
H8AB C8 H8AC 109.5 . . ?
N3 C9 H9A 109.5 . . ?
N3 C9 H9AB 109.5 . . ?
H9A C9 H9AB 109.5 . . ?
N3 C9 H9AC 109.5 . . ?
H9A C9 H9AC 109.5 . . ?
H9AB C9 H9AC 109.5 . . ?
C29 C28 C33 119.2(5) . . ?
C29 C28 I3 119.5(4) . . ?
C33 C28 I3 121.2(4) . . ?
F13 C29 C28 121.0(5) . . ?
F13 C29 C30 116.7(5) . . ?
C28 C29 C30 122.3(5) . . ?
F14 C30 C31 120.1(6) . . ?
F14 C30 C29 120.9(6) . . ?
C31 C30 C29 119.0(5) . . ?
F15 C31 C32 121.0(6) . . ?
F15 C31 C30 119.8(5) . . ?
C32 C31 C30 119.2(5) . . ?
F16 C32 C31 117.7(5) . . ?
F16 C32 C33 119.2(5) . . ?
C31 C32 C33 123.1(5) . . ?
C32 C33 C28 117.2(5) . . ?
C32 C33 C34 121.0(5) . . ?
C28 C33 C34 121.8(4) . . ?
C39 C34 C35 116.6(4) . . ?
C39 C34 C33 121.3(4) . . ?
C35 C34 C33 122.0(4) . . ?
F19 C35 C36 119.6(4) . . ?
F19 C35 C34 119.1(4) . . ?
C36 C35 C34 121.2(4) . . ?
F20 C36 C35 118.5(4) . . ?
F20 C36 C37 119.3(4) . . ?
C35 C36 C37 122.1(5) . . ?
C36 C37 C38 116.7(4) . . ?
C36 C37 C40 121.4(5) . . ?
C38 C37 C40 121.9(4) . . ?
F18 C38 C39 119.1(4) . . ?
F18 C38 C37 119.7(4) . . ?
C39 C38 C37 121.1(4) . . ?
F17 C39 C38 118.0(4) . . ?
F17 C39 C34 120.0(4) . . ?
C38 C39 C34 122.0(4) . . ?
C41 C40 C45 117.7(5) . . ?
C41 C40 C37 120.7(4) . . ?
C45 C40 C37 121.6(4) . . ?
F21 C41 C40 119.6(4) . . ?
F21 C41 C42 117.3(5) . . ?
C40 C41 C42 123.1(5) . . ?
F22 C42 C41 121.4(5) . . ?
F22 C42 C43 119.9(5) . . ?
C41 C42 C43 118.7(5) . . ?
F23 C43 C44 120.8(5) . . ?
F23 C43 C42 120.0(5) . . ?
C44 C43 C42 119.2(5) . . ?
F24 C44 C45 120.6(5) . . ?
F24 C44 C43 116.9(5) . . ?
C45 C44 C43 122.4(5) . . ?
C44 C45 C40 118.8(5) . . ?
C44 C45 I4 120.1(4) . . ?
C40 C45 I4 121.1(4) . . ?

loop_
_geom_bond_atom_site_label_1
_geom_bond_atom_site_label_2
_geom_bond_distance
_geom_bond_site_symmetry_2
_geom_bond_publ_flag
I2 C23 2.115(5) . ?
F5 C17 1.341(6) . ?
F6 C18 1.342(6) . ?
F7 C21 1.345(6) . ?
F8 C20 1.343(5) . ?
F9 C27 1.326(6) . ?
F10 C26 1.339(7) . ?
F11 C25 1.328(7) . ?
F12 C24 1.339(7) . ?
I1A^a C10A^a 1.60(3) . ?
I1A^a C11A^a 2.43(2) . ?
F1A^a C11A^a 1.37(4) . ?
F2A^a C12A^a 1.39(4) . ?
F3A^a C13A^a 1.30(4) . ?
F4A^a C14A^a 1.31(4) . ?
C10A^a C11A^a 1.36(4) . ?
C10A^a C15A^a 1.52(4) . ?
C11A^a C12A^a 1.31(3) . ?
C12A^a C13A^a 1.37(4) . ?
C13A^a C14A^a 1.43(3) . ?
C14A^a C15A^a 1.40(3) . ?
C15A^a C16 1.478(8) . ?
I1B^b C10B^b 2.301(13) . ?
F1B^b C11B^b 1.27(2) . ?
F2B^b C12B^b 1.313(18) . ?
F3B^b C13B^b 1.403(18) . ?
F4B^b C14B^b 1.383(19) . ?
C10B^b C11B^b 1.382(17) . ?
C10B^b C15B^b 1.36(2) . ?
C11B^b C12B^b 1.356(16) . ?
C12B^b C13B^b 1.379(17) . ?
C13B^b C14B^b 1.407(14) . ?
C14B^b C15B^b 1.390(19) . ?
C15B^b C16 1.478(8) . ?
C16 C17 1.382(8) . ?
C16 C21 1.383(7) . ?
C17 C18 1.374(8) . ?
C18 C19 1.380(7) . ?
C19 C20 1.386(7) . ?
C19 C22 1.469(7) . ?
C20 C21 1.379(8) . ?
C22 C27 1.392(7) . ?
C22 C23 1.413(7) . ?
C23 C24 1.369(9) . ?
C24 C25 1.389(9) . ?
C25 C26 1.377(9) . ?
C26 C27 1.377(8) . ?
N1 C1 1.333(7) . ?
N1 C5 1.435(8) . ?
N1 C4 1.441(7) . ?
N2 C2 1.326(7) . ?
N2 C7 1.450(7) . ?
N2 C6 1.456(7) . ?
N3 C3 1.334(8) . ?
N3 C9 1.442(7) . ?
N3 C8 1.446(9) . ?
C1 C2 1.374(7) . ?
C1 C3 1.374(8) . ?
C2 C3 1.368(7) . ?
C4 H4A 0.9800 . ?
C4 H4AB 0.9800 . ?
C4 H4AC 0.9800 . ?
C5 H5A 0.9800 . ?
C5 H5AB 0.9800 . ?
C5 H5AC 0.9800 . ?
C6 H6A 0.9800 . ?
C6 H6AB 0.9800 . ?
C6 H6AC 0.9800 . ?
C7 H7A 0.9800 . ?
C7 H7AB 0.9800 . ?
C7 H7AC 0.9800 . ?
C8 H8A 0.9800 . ?
C8 H8AB 0.9800 . ?
C8 H8AC 0.9800 . ?
C9 H9A 0.9800 . ?
C9 H9AB 0.9800 . ?
C9 H9AC 0.9800 . ?
I3 C28 2.114(5) . ?
I4 C45 2.104(5) . ?
F13 C29 1.353(6) . ?
F14 C30 1.326(7) . ?
F15 C31 1.336(7) . ?
F16 C32 1.342(6) . ?
F17 C39 1.335(6) . ?
F18 C38 1.334(5) . ?
F19 C35 1.334(6) . ?
F20 C36 1.340(6) . ?
F21 C41 1.339(6) . ?
F22 C42 1.327(6) . ?
F23 C43 1.333(7) . ?
F24 C44 1.347(6) . ?
C28 C29 1.365(8) . ?
C28 C33 1.414(7) . ?
C29 C30 1.387(9) . ?
C30 C31 1.376(9) . ?
C31 C32 1.369(8) . ?
C32 C33 1.387(7) . ?
C33 C34 1.476(7) . ?
C34 C39 1.385(7) . ?
C34 C35 1.392(7) . ?
C35 C36 1.372(7) . ?
C36 C37 1.387(7) . ?
C37 C38 1.388(7) . ?
C37 C40 1.467(7) . ?
C38 C39 1.379(7) . ?
C40 C41 1.371(7) . ?
C40 C45 1.427(7) . ?
C41 C42 1.381(8) . ?
C42 C43 1.385(8) . ?
C43 C44 1.379(8) . ?
C44 C45 1.368(8) . ?
